data_2108431
loop_
_publ_author_name
'Gagor, Anna'

_publ_section_title
;
 Phase transitions in ferroelectric 4-aminopyridinium
 tetrachloroantimonate(III) -- revisited
;
_journal_coeditor_code DK5062SUP1
_journal_coeditor_notes ' ?'
_journal_date_accepted 2018-03-02
_journal_date_recd_electronic 2017-10-18
_journal_issue 2
_journal_name_full 'Acta Crystallographica Section B'
_journal_page_first 217
_journal_page_last 225
_journal_paper_category FA
_journal_paper_doi 10.1107/S2052520618003669
_journal_techeditor_code B180366
_journal_techeditor_notes
;
;
_journal_volume 74
_journal_year 2018
_chemical_formula_sum 'C5 H7 Cl4 N2 Sb'
_chemical_formula_weight 358.69
_space_group_IT_number 9
_space_group_name_Hall 'C -2yc'
_space_group_name_H-M_alt 'C 1 c 1'
_space_group_ssg_name Cc(0\b0)0
_symmetry_cell_setting monoclinic
_audit_creation_method 'CrysAlisPro 1.171.38.43 (Rigaku OD, 2015)'
_cell_angle_alpha 90
_cell_angle_beta 123.8(2)
_cell_angle_gamma 90
_cell_formula_units_Z 4
_cell_length_a 13.33(2)
_cell_length_b 12.690(9)
_cell_length_c 7.87(2)
_cell_measurement_reflns_used 11628
_cell_measurement_temperature 260.00(12)
_cell_measurement_theta_max 29.1280
_cell_measurement_theta_min 3.2330
_cell_modulation_dimension 1
_cell_volume 1106(4)
_computing_cell_refinement 'CrysAlisPro 1.171.38.43 (Rigaku OD, 2015)'
_computing_data_collection 'CrysAlisPro 1.171.38.43 (Rigaku OD, 2015)'
_computing_data_reduction 'CrysAlisPro 1.171.38.43 (Rigaku OD, 2015)'
_diffrn_ambient_environment N~2~
_diffrn_ambient_temperature 260.00(12)
_diffrn_detector 'CCD plate'
_diffrn_detector_area_resol_mean 10.6249
_diffrn_detector_type Atlas
_diffrn_measured_fraction_theta_full 0.98
_diffrn_measured_fraction_theta_max 0.9
_diffrn_measurement_device 'four-circle diffractometer'
_diffrn_measurement_device_type 'Xcalibur, Atlas'
_diffrn_radiation_monochromator graphite
_diffrn_radiation_probe x-ray
_diffrn_radiation_type 'Mo K\a'
_diffrn_radiation_wavelength 0.71073
_diffrn_reflns_av_R_equivalents 0.0168
_diffrn_reflns_av_unetI/netI 0.0174
_diffrn_reflns_limit_h_max 18
_diffrn_reflns_limit_h_min -17
_diffrn_reflns_limit_index_m_1_max 1
_diffrn_reflns_limit_index_m_1_min -1
_diffrn_reflns_limit_k_max 17
_diffrn_reflns_limit_k_min -17
_diffrn_reflns_limit_l_max 10
_diffrn_reflns_limit_l_min -10
_diffrn_reflns_number 21857
_diffrn_reflns_theta_full 27.91
_diffrn_reflns_theta_max 29.6
_diffrn_reflns_theta_min 2.44
_diffrn_source 'fine-focus sealed X-ray tube'
_diffrn_source_type 'Enhance (Mo) X-ray Source'
_exptl_absorpt_coefficient_mu 3.417
_exptl_absorpt_correction_T_max 1.00000
_exptl_absorpt_correction_T_min 0.85784
_exptl_absorpt_correction_type multi-scan
_exptl_absorpt_process_details
;
CrysAlisPro 1.171.38.43 (Rigaku Oxford Diffraction, 2015)
Empirical absorption correction using spherical harmonics,
 implemented in SCALE3 ABSPACK scaling algorithm.
;
_exptl_crystal_density_diffrn 2.157
_exptl_crystal_description prism
_exptl_crystal_F_000 675
_exptl_crystal_size_max 0.233
_exptl_crystal_size_mid 0.162
_exptl_crystal_size_min 0.101
_refine_diff_density_max 1.06
_refine_diff_density_min -0.84
_refine_ls_abs_structure_details '  2585 of Friedel pairs used in the refinement'
_refine_ls_extinction_coef -320(140)
_refine_ls_extinction_method 'B-C type 1 Gaussian isotropic (Becker & Coppens, 1974)'
_refine_ls_goodness_of_fit_gt 2.26
_refine_ls_goodness_of_fit_ref 2.26
_refine_ls_hydrogen_treatment constr
_refine_ls_number_constraints 3
_refine_ls_number_parameters 151
_refine_ls_number_reflns 5379
_refine_ls_number_restraints 20
_refine_ls_R_factor_all 0.0362
_refine_ls_R_factor_gt 0.0362
_refine_ls_shift/su_max 0.0294
_refine_ls_shift/su_mean 0.0577
_refine_ls_structure_factor_coef Fsqd
_refine_ls_weighting_details w=1/(\s^2^(I)+0.0016I^2^)
_refine_ls_weighting_scheme sigma
_refine_ls_wR_factor_gt 0.1205
_refine_ls_wR_factor_ref 0.1205
_reflns_number_gt 5379
_reflns_number_total 7836
_reflns_threshold_expression I>3\s(I)
_cod_data_source_file III.cif
_cod_data_source_block III
_cod_depositor_comments
;
The following automatic conversions were performed:

data item '_diffrn_radiation_probe' value 'X-ray' was changed to
'x-ray' in accordance with the built-in table derived from the CIF
Core dictionary named 'cif_core.dic' version 2.4.5 last updated on
2014-11-21.

Automatic conversion script
Id: cif_fix_values 6909 2019-04-08 15:41:33Z antanas 
;
_cod_original_cell_volume 1106(3)
_cod_original_formula_sum 'C5 H7 Cl4 N2 Sb1'
_cod_database_code 2108431
_jana_cell_commen_supercell_matrix_1_1 1
_jana_cell_commen_supercell_matrix_1_2 0
_jana_cell_commen_supercell_matrix_1_3 0
_jana_cell_commen_supercell_matrix_2_1 0
_jana_cell_commen_supercell_matrix_2_2 3
_jana_cell_commen_supercell_matrix_2_3 0
_jana_cell_commen_supercell_matrix_3_1 0
_jana_cell_commen_supercell_matrix_3_2 0
_jana_cell_commen_supercell_matrix_3_3 1
_jana_cell_commen_t_section_1 0
_oxdiff_exptl_absorpt_empirical_full_min 0.913
_oxdiff_exptl_absorpt_empirical_full_max 1.151
_oxdiff_exptl_absorpt_empirical_details
;
Empirical correction (ABSPACK) includes:
- Absorption correction using spherical harmonics
- Frame scaling
;

loop_
_space_group_symop_id
_space_group_symop_operation_xyz
1 x,y,z
2 x,-y,z+0.5
3 x+0.5,y+0.5,z
4 x+0.5,-y+0.5,z+0.5

loop_
_space_group_symop_ssg_id
_space_group_symop_ssg_operation_algebraic
1 x1,x2,x3,x4
2 x1,-x2,x3+1/2,-x4
3 x1+1/2,x2+1/2,x3,x4
4 x1+1/2,-x2+1/2,x3+1/2,-x4

loop_
_atom_site_label
_atom_site_type_symbol
_atom_site_fract_x
_atom_site_fract_y
_atom_site_fract_z
_atom_site_adp_type
_atom_site_U_iso_or_equiv
_atom_site_site_symmetry_multiplicity
_atom_site_occupancy
_atom_site_calc_flag
_atom_site_refinement_flags
_atom_site_disorder_assembly
_atom_site_disorder_group
Sb Sb 0.52316(3) 0.572651(17) 0.71584(4) Uani 0.02826(14) 4 1 d . . .
Cl1a Cl 0.40429(13) 0.70193(12) 0.4637(2) Uani 0.0465(7) 4 1 d . . .
Cl1b Cl 0.64468(13) 0.70128(12) 0.96745(19) Uani 0.0461(7) 4 1 d . . .
Cl2a Cl 0.67566(14) 0.58027(12) 0.5982(2) Uani 0.0379(11) 4 1 d . . .
Cl2b Cl 0.37023(16) 0.57969(13) 0.8267(2) Uani 0.0459(13) 4 1 d . . .
Naa N 0.1844(3) 0.6582(4) 0.0154(4) Uani 0.0640(16) 4 0.6 d . . .
C5aa C 0.0097(8) 0.6799(7) -0.3078(11) Uani 0.0640(16) 4 0.6 d . . .
C6aa C -0.0853(8) 0.6322(7) -0.4842(11) Uani 0.0640(16) 4 0.6 d . . .
N1aa N -0.0941(7) 0.5242(7) -0.5028(10) Uani 0.0640(16) 4 0.6 d . . .
C2aa C -0.0109(7) 0.4600(8) -0.3501(10) Uani 0.0640(16) 4 0.6 d . . .
C3aa C 0.0875(7) 0.4988(6) -0.1713(11) Uani 0.0640(16) 4 0.6 d . . .
C4aa C 0.0919(4) 0.6073(4) -0.1607(5) Uani 0.0640(16) 4 0.6 d . . .
H1a H 0.188291 0.726659 0.01968 Uiso 0.0768 4 0.6 d . . .
H2a H 0.238129 0.621355 0.120581 Uiso 0.0768 4 0.6 d . . .
H1c5aa H 0.018135 0.754821 -0.288552 Uiso 0.0768 4 0.6 d . . .
H1c6aa H -0.14542 0.675304 -0.594509 Uiso 0.0768 4 0.6 d . . .
H1c2aa H -0.021417 0.385092 -0.367974 Uiso 0.0768 4 0.6 d . . .
H1c3aa H 0.147671 0.454415 -0.063794 Uiso 0.0768 4 0.6 d . . .
H1n1aa H -0.154208 0.496296 -0.614633 Uiso 0.0768 4 0.6 d . . .
Nba N -0.1268(4) 0.6204(4) -0.5880(4) Uani 0.062(2) 4 0.4 d . . .
C5ba C 0.0321(10) 0.6931(6) -0.2608(11) Uani 0.062(2) 4 0.4 d . . .
C6ba C 0.1268(9) 0.6775(7) -0.0632(11) Uani 0.062(2) 4 0.4 d . . .
N1ba N 0.1653(7) 0.5763(7) 0.0011(10) Uani 0.062(2) 4 0.4 d . . .
C2ba C 0.1023(8) 0.4898(7) -0.1188(11) Uani 0.062(2) 4 0.4 d . . .
C3ba C 0.0027(8) 0.5065(6) -0.3155(11) Uani 0.062(2) 4 0.4 d . . .
C4ba C -0.0251(4) 0.6083(5) -0.3877(6) Uani 0.062(2) 4 0.4 d . . .
H1ba H -0.140533 0.680443 -0.650729 Uiso 0.0745 4 0.4 d . . .
H2ba H -0.176189 0.567897 -0.649548 Uiso 0.0745 4 0.4 d . . .
H1n1ba H 0.231314 0.566144 0.120866 Uiso 0.0745 4 0.4 d . . .
H1c5ba H 0.005402 0.763388 -0.311052 Uiso 0.0745 4 0.4 d . . .
H1c4ba H 0.16552 0.735979 0.028287 Uiso 0.0745 4 0.4 d . . .
H1c2ba H 0.127171 0.41963 -0.066396 Uiso 0.0745 4 0.4 d . . .
H1c3ba H -0.045686 0.448493 -0.399565 Uiso 0.0745 4 0.4 d . . .

loop_
_atom_site_aniso_label
_atom_site_aniso_type_symbol
_atom_site_aniso_U_11
_atom_site_aniso_U_22
_atom_site_aniso_U_33
_atom_site_aniso_U_12
_atom_site_aniso_U_13
_atom_site_aniso_U_23
Sb Sb 0.02837(16) 0.02888(18) 0.02555(16) -0.0003(2) 0.01376(12) 0.0001(2)
Cl1a Cl 0.0442(7) 0.0430(9) 0.0463(8) 0.0121(7) 0.0214(6) 0.0183(7)
Cl1b Cl 0.0446(7) 0.0436(9) 0.0434(8) -0.0125(7) 0.0203(6) -0.0108(7)
Cl2a Cl 0.0287(10) 0.0424(12) 0.0391(14) 0.0020(6) 0.0166(10) -0.0004(7)
Cl2b Cl 0.0414(13) 0.0505(14) 0.0484(16) 0.0013(7) 0.0265(12) 0.0028(8)
Naa N 0.0558(18) 0.090(2) 0.0585(17) -0.0149(16) 0.0395(14) -0.0240(15)
C5aa C 0.0558(18) 0.090(2) 0.0585(17) -0.0149(16) 0.0395(14) -0.0240(15)
C6aa C 0.0558(18) 0.090(2) 0.0585(17) -0.0149(16) 0.0395(14) -0.0240(15)
N1aa N 0.0558(18) 0.090(2) 0.0585(17) -0.0149(16) 0.0395(14) -0.0240(15)
C2aa C 0.0558(18) 0.090(2) 0.0585(17) -0.0149(16) 0.0395(14) -0.0240(15)
C3aa C 0.0558(18) 0.090(2) 0.0585(17) -0.0149(16) 0.0395(14) -0.0240(15)
C4aa C 0.0558(18) 0.090(2) 0.0585(17) -0.0149(16) 0.0395(14) -0.0240(15)
Nba N 0.070(2) 0.0538(19) 0.072(2) -0.0040(18) 0.045(2) -0.0024(19)
C5ba C 0.070(2) 0.0538(19) 0.072(2) -0.0040(18) 0.045(2) -0.0024(19)
C6ba C 0.070(2) 0.0538(19) 0.072(2) -0.0040(18) 0.045(2) -0.0024(19)
N1ba N 0.070(2) 0.0538(19) 0.072(2) -0.0040(18) 0.045(2) -0.0024(19)
C2ba C 0.070(2) 0.0538(19) 0.072(2) -0.0040(18) 0.045(2) -0.0024(19)
C3ba C 0.070(2) 0.0538(19) 0.072(2) -0.0040(18) 0.045(2) -0.0024(19)
C4ba C 0.070(2) 0.0538(19) 0.072(2) -0.0040(18) 0.045(2) -0.0024(19)

loop_
_atom_site_displace_Fourier_atom_site_label
_atom_site_displace_Fourier_axis
_atom_site_displace_Fourier_wave_vector_seq_id
_atom_site_displace_Fourier_param_cos
_atom_site_displace_Fourier_param_sin
Sb x 1 0.01930(3) -0.00445(3)
Sb y 1 0.00005(4) 0.00173(4)
Sb z 1 0.02547(4) -0.00105(4)
Cl1a x 1 0.02961(18) 0.00228(13)
Cl1a y 1 0.01211(13) 0.00306(11)
Cl1a z 1 0.0449(3) 0.0200(2)
Cl1b x 1 0.03038(19) 0.00158(13)
Cl1b y 1 -0.01181(13) 0.00144(11)
Cl1b z 1 0.0423(3) 0.0155(2)
Cl2a x 1 0.01633(17) -0.00343(13)
Cl2a y 1 0.00468(11) 0.01230(14)
Cl2a z 1 0.0142(3) 0.0008(2)
Cl2b x 1 0.0188(2) -0.00421(14)
Cl2b y 1 -0.00700(13) -0.00898(14)
Cl2b z 1 0.0180(3) 0.0008(2)

loop_
_atom_site_Fourier_wave_vector_seq_id
_jana_atom_site_fourier_wave_vector_q1_coeff
1 1

loop_
_atom_site_occ_special_func_atom_site_label
_atom_site_occ_special_func_crenel_c
_atom_site_occ_special_func_crenel_w
Naa 0.917 0.6
C5aa 0.9315 0.6
C6aa 0.8997 0.6
N1aa 0.8277 0.6
C2aa 0.7849 0.6
C3aa 0.8108 0.6
C4aa 0.8831 0.6
H1a 0.9627 0.6
H2a 0.8925 0.6
H1c5aa 0.9814 0.6
H1c6aa 0.9284 0.6
H1c2aa 0.735 0.6
H1c3aa 0.7812 0.6
H1n1aa 0.8091 0.6
Nba 0.3959 0.4
C5ba 0.4444 0.4
C6ba 0.434 0.4
N1ba 0.3666 0.4
C2ba 0.3089 0.4
C3ba 0.32 0.4
C4ba 0.3878 0.4
H1ba 0.436 0.4
H2ba 0.3609 0.4
H1n1ba 0.3598 0.4
H1c5ba 0.4913 0.4
H1c4ba 0.473 0.4
H1c2ba 0.2621 0.4
H1c3ba 0.2813 0.4

loop_
_atom_site_U_Fourier_atom_site_label
_atom_site_U_Fourier_tens_elem
_atom_site_U_Fourier_wave_vector_seq_id
_atom_site_U_Fourier_param_cos
_atom_site_U_Fourier_param_sin
Sb U11 1 0.0012(4) -0.0008(2)
Sb U22 1 0.0014(3) 0.0004(2)
Sb U33 1 -0.0007(4) -0.00151(19)
Sb U12 1 -0.00076(13) 0.00080(13)
Sb U13 1 0.0007(3) -0.00073(18)
Sb U23 1 0.00055(11) -0.00046(12)

loop_
_atom_type_symbol
_atom_type_scat_dispersion_real
_atom_type_scat_dispersion_imag
_atom_type_scat_source
C 0.0033 0.0016 'International Tables Vol C tables 4.2.6.8 and 6.1.1.1'
H 0.0000 0.0000 'International Tables Vol C tables 4.2.6.8 and 6.1.1.1'
Cl 0.1484 0.1585 'International Tables Vol C tables 4.2.6.8 and 6.1.1.1'
N 0.0061 0.0033 'International Tables Vol C tables 4.2.6.8 and 6.1.1.1'
Sb -0.5866 1.5461 'International Tables Vol C tables 4.2.6.8 and 6.1.1.1'

loop_
_cell_wave_vector_seq_id
_cell_wave_vector_x
_cell_wave_vector_y
_cell_wave_vector_z
1 0.000000 0.666667 0.000000

loop_
_geom_angle_atom_site_label_1
_geom_angle_atom_site_label_2
_geom_angle_atom_site_label_3
_geom_angle_site_ssg_symmetry_1
_geom_angle_site_ssg_symmetry_2
_geom_angle_site_ssg_symmetry_3
_geom_angle_av
_geom_angle_min
_geom_angle_max
Cl1a Sb Cl1b . . . 92.8(3) 91.9(3) 93.3(3)
Cl1a Sb Cl2a . . . 88.2(2) 87.34(19) 89.2(2)
Cl1a Sb Cl2a . . 2_5655 171.30(13) 169.17(12) 173.61(13)
Cl1a Sb Cl2b . . . 88.5(2) 88.24(19) 89.0(2)
Cl1a Sb Cl2b . . 2_5645 81.1(3) 79.7(3) 83.4(3)
Cl1b Sb Cl2a . . . 88.1(2) 87.44(19) 88.8(2)
Cl1b Sb Cl2a . . 2_5655 81.5(3) 80.4(3) 82.2(3)
Cl1b Sb Cl2b . . . 89.7(2) 88.45(19) 91.3(2)
Cl1b Sb Cl2b . . 2_5645 170.02(13) 168.27(13) 170.97(14)
Cl2a Sb Cl2a . . 2_5655 98.1(2) 95.2(2) 100.0(2)
Cl2a Sb Cl2b . . . 175.56(10) 175.38(9) 175.74(8)
Cl2a Sb Cl2b . . 2_5645 83.8(2) 83.1(2) 85.2(2)
Cl2a Sb Cl2b 2_5655 . . 84.9(2) 84.2(2) 86.3(2)
Cl2a Sb Cl2b 2_5655 . 2_5645 105.3(3) 105.2(3) 105.4(2)
Cl2b Sb Cl2b . . 2_5645 98.0(2) 96.3(2) 100.8(2)

loop_
_geom_bond_atom_site_label_1
_geom_bond_atom_site_label_2
_geom_bond_site_ssg_symmetry_1
_geom_bond_site_ssg_symmetry_2
_geom_bond_distance_av
_geom_bond_distance_min
_geom_bond_distance_max
Sb Cl1a . . 2.382(5) 2.380(6) 2.382(6)
Sb Cl1b . . 2.380(6) 2.374(6) 2.384(6)
Sb Cl2a . . 2.665(8) 2.643(8) 2.697(8)
Sb Cl2a . 2_5655 3.191(6) 3.163(8) 3.206(8)
Sb Cl2b . . 2.630(8) 2.595(9) 2.662(9)
Sb Cl2b . 2_5645 3.219(6) 3.180(8) 3.266(8)
Naa C4aa . . 1.401(7) 1.401(7) 1.402(7)
C5aa C6aa . . 1.395(11) 1.394(11) 1.396(11)
C5aa C4aa . . 1.409(9) 1.408(10) 1.410(10)
C6aa N1aa . . 1.379(13) 1.378(13) 1.380(13)
N1aa C2aa . . 1.364(11) 1.363(11) 1.365(11)
C2aa C3aa . . 1.377(11) 1.376(11) 1.378(11)
C3aa C4aa . . 1.381(9) 1.380(9) 1.382(9)
Nba C4ba . . 1.429(8) 1.429(8) 1.429(8)
C5ba C6ba . . 1.391(12) 1.391(12) 1.391(12)
C5ba C4ba . . 1.399(10) 1.399(10) 1.399(10)
C6ba N1ba . . 1.393(13) 1.393(13) 1.393(13)
N1ba C2ba . . 1.408(12) 1.408(12) 1.408(12)
C2ba C3ba . . 1.410(11) 1.410(11) 1.410(11)
C3ba C4ba . . 1.395(10) 1.395(10) 1.395(10)

loop_
_restr_distance_atom_site_label_1
_restr_distance_site_symmetry_1
_restr_distance_atom_site_label_2
_restr_distance_site_symmetry_2
_restr_distance_target
_restr_distance_target_weight_param
N1a . C2a . 1.4 0.01
C2a . C3a . 1.4 0.01
C3a . C4a . 1.4 0.01
C4a . C5a . 1.4 0.01
C5a . C6a . 1.4 0.01
C6a . N1a . 1.4 0.01
N1b . C2b . 1.4 0.01
C2b . C3b . 1.4 0.01
C3b . C4b . 1.4 0.01
C4b . C5b . 1.4 0.01
C5b . C6b . 1.4 0.01
C6b . N1b . 1.4 0.01
Nb . C4b . 1.45 0.01
Na . C4a . 1.45 0.01

loop_
_restr_angle_atom_site_label_1
_restr_angle_site_symmetry_1
_restr_angle_atom_site_label_2
_restr_angle_site_symmetry_2
_restr_angle_atom_site_label_3
_restr_angle_site_symmetry_3
_restr_angle_target
_restr_angle_target_weight_param
N1b . C2b . C3b . 120 1
C2b . C3b . C4b . 120 1
C3b . C4b . C5b . 120 1
C4b . C5b . C6b . 120 1
C5b . C6b . N1b . 120 1
C6b . N1b . C2b . 120 1

loop_
_jana_atom_site_displace_legendre_atom_site_label
_jana_atom_site_displace_legendre_axis
_jana_atom_site_displace_legendre_param_order
_jana_atom_site_displace_legendre_param_coeff
Naa x 1 0.009340(15)
Naa y 1 0.002450(14)
Naa z 1 0.02959(2)
Naa x 2 0.01601(6)
Naa y 2 0.03283(6)
Naa z 2 -0.04430(10)
C5aa x 1 0.01709(4)
C5aa y 1 0.01016(3)
C5aa z 1 0.01927(7)
C5aa x 2 -0.0162(3)
C5aa y 2 -0.0365(2)
C5aa z 2 -0.0324(4)
C6aa x 1 0.01908(10)
C6aa y 1 0.02715(7)
C6aa z 1 0.01221(14)
C6aa x 2 -0.0026(3)
C6aa y 2 -0.0700(2)
C6aa z 2 0.0116(4)
N1aa x 1 -0.0138(2)
N1aa y 1 0.05737(13)
N1aa z 1 -0.0345(3)
N1aa x 2 0.0415(2)
N1aa y 2 -0.05378(13)
N1aa z 2 0.0632(3)
C2aa x 1 -0.0587(3)
C2aa y 1 0.04215(16)
C2aa z 1 -0.0678(3)
C2aa x 2 0.05603(16)
C2aa y 2 -0.01860(9)
C2aa z 2 0.0671(2)
C3aa x 1 -0.0458(2)
C3aa y 1 0.01005(15)
C3aa z 1 -0.0267(3)
C3aa x 2 0.05947(16)
C3aa y 2 0.00105(12)
C3aa z 2 0.0535(2)
C4aa x 1 0.00340(5)
C4aa y 1 0.00883(4)
C4aa z 1 0.02099(7)
C4aa x 2 0.02852(10)
C4aa y 2 -0.00173(9)
C4aa z 2 0.00185(15)
H1a x 1 0.0101
H1a y 1 0.0118
H1a z 1 0.0102
H1a x 2 -0.0183
H1a y 2 0.0322
H1a z 2 -0.0902
H2a x 1 -0.0023
H2a y 1 -0.0092
H2a z 1 0.0336
H2a x 2 0.0399
H2a y 2 0.0533
H2a z 2 -0.026
H1c5aa x 1 0.0037
H1c5aa y 1 -0.0007
H1c5aa z 1 -0.0028
H1c5aa x 2 -0.0525
H1c5aa y 2 -0.0344
H1c5aa z 2 -0.0786
H1c6aa x 1 0.0224
H1c6aa y 1 0.0162
H1c6aa z 1 0.0132
H1c6aa x 2 -0.0328
H1c6aa y 2 -0.0973
H1c6aa z 2 -0.0059
H1c2aa x 1 -0.1052
H1c2aa y 1 0.0498
H1c2aa z 1 -0.1278
H1c2aa x 2 0.0435
H1c2aa y 2 -0.0057
H1c2aa z 2 0.0551
H1c3aa x 1 -0.08
H1c3aa y 1 -0.0103
H1c3aa z 1 -0.0479
H1c3aa x 2 0.063
H1c3aa y 2 0.0154
H1c3aa z 2 0.0577
H1n1aa x 1 -0.0216
H1n1aa y 1 0.0809
H1n1aa z 1 -0.0611
H1n1aa x 2 0.0439
H1n1aa y 2 -0.0627
H1n1aa z 2 0.0745
Nba x 1 0.00306(3)
Nba y 1 -0.05298(4)
Nba z 1 0.02394(7)
Nba x 2 0.05119(4)
Nba y 2 -0.05253(4)
Nba z 2 0.04540(10)
C5ba x 1 -0.00421(11)
C5ba y 1 -0.00663(18)
C5ba z 1 -0.0084(3)
C5ba x 2 0.00740(17)
C5ba y 2 0.0161(2)
C5ba z 2 0.0162(4)
C6ba x 1 -0.00559(14)
C6ba y 1 0.02633(17)
C6ba z 1 0.0040(4)
C6ba x 2 -0.00006(19)
C6ba y 2 0.04819(19)
C6ba z 2 0.0334(5)
N1ba x 1 -0.00028(13)
N1ba y 1 0.00921(15)
N1ba z 1 0.0286(4)
N1ba x 2 0.03047(19)
N1ba y 2 0.06983(16)
N1ba z 2 0.1153(4)
C2ba x 1 -0.02168(14)
C2ba y 1 -0.01605(18)
C2ba z 1 -0.0026(3)
C2ba x 2 0.06478(18)
C2ba y 2 0.03961(19)
C2ba z 2 0.1848(4)
C3ba x 1 -0.02081(10)
C3ba y 1 -0.01689(17)
C3ba z 1 0.0124(3)
C3ba x 2 0.07118(16)
C3ba y 2 -0.00646(18)
C3ba z 2 0.1598(4)
C4ba x 1 0.00134(4)
C4ba y 1 -0.02707(8)
C4ba z 1 0.02774(11)
C4ba x 2 0.04339(8)
C4ba y 2 -0.01298(9)
C4ba z 2 0.06707(15)
H1ba x 1 0.0061
H1ba y 1 -0.0759
H1ba z 1 -0.0053
H1ba x 2 0.036
H1ba y 2 -0.0455
H1ba z 2 0.0084
H2ba x 1 -0.0068
H2ba y 1 -0.0433
H2ba z 1 0.0339
H2ba x 2 0.0711
H2ba y 2 -0.0788
H2ba z 2 0.0808
H1n1ba x 1 -0.0002
H1n1ba y 1 0.0149
H1n1ba z 1 0.0258
H1n1ba x 2 0.0275
H1n1ba y 2 0.098
H1n1ba z 2 0.1331
H1c5ba x 1 -0.0199
H1c5ba y 1 -0.0127
H1c5ba z 1 -0.0627
H1c5ba x 2 -0.005
H1c5ba y 2 0.0123
H1c5ba z 2 -0.0036
H1c4ba x 1 -0.0237
H1c4ba y 1 0.0562
H1c4ba z 1 -0.0321
H1c4ba x 2 -0.0189
H1c4ba y 2 0.0504
H1c4ba z 2 0.0129
H1c2ba x 1 -0.05
H1c2ba y 1 -0.0302
H1c2ba z 1 -0.069
H1c2ba x 2 0.075
H1c2ba y 2 0.0453
H1c2ba z 2 0.2372
H1c3ba x 1 -0.0484
H1c3ba y 1 -0.0107
H1c3ba z 1 -0.0255
H1c3ba x 2 0.0867
H1c3ba y 2 -0.0305
H1c3ba z 2 0.2023

_cod_database_fobs_code 2108431
